data_7225180
loop_
_publ_author_name
'Xue, Han'
'Zhang, Zhong'
'Pan, Rui'
'Yang, Bai-Feng'
'Liu, Hong-Sheng'
'Yang, Guo-Yu'

_publ_section_title
;
 Supramolecular nanotubes constructed from 3d--4f heterometallic
 sandwiched polyoxotungstate dimers
;
_journal_issue 24
_journal_name_full CrystEngComm
_journal_page_first 4643
_journal_paper_doi 10.1039/C6CE00755D
_journal_volume 18
_journal_year 2016
_chemical_formula_sum 'C12 H97 Fe2 N8 O105 P2 Sm W20'
_chemical_formula_weight 6034.97
_chemical_name_systematic
; 
 ? 
;
_space_group_IT_number 165
_symmetry_cell_setting trigonal
_symmetry_space_group_name_Hall '-P 3 2"c'
_symmetry_space_group_name_H-M 'P -3 c 1'
_atom_sites_solution_primary direct
_atom_sites_solution_secondary difmap
_audit_creation_method SHELXL-97
_audit_update_record
;
2016-05-06 deposited with the CCDC.
2016-05-11 downloaded from the CCDC.
;
_cell_angle_alpha 90.00
_cell_angle_beta 90.00
_cell_angle_gamma 120.00
_cell_formula_units_Z 6
_cell_length_a 31.9258(11)
_cell_length_b 31.9258(11)
_cell_length_c 20.7484(15)
_cell_measurement_reflns_used 3345
_cell_measurement_temperature 293(2)
_cell_measurement_theta_max 29.5267
_cell_measurement_theta_min 2.8262
_cell_volume 18314.7(16)
_computing_cell_refinement 'Bruker FRAMBO'
_computing_data_collection 'Bruker FRAMBO'
_computing_data_reduction 'Bruker SAINT'
_computing_molecular_graphics 'Bruker SHELXTL'
_computing_publication_material 'Bruker SHELXTL'
_computing_structure_refinement 'SHELXL-97 (Sheldrick, 1997)'
_computing_structure_solution 'SHELXS-97 (Sheldrick, 1990)'
_diffrn_ambient_temperature 293(2)
_diffrn_measured_fraction_theta_full 0.994
_diffrn_measured_fraction_theta_max 0.994
_diffrn_measurement_device_type 'multiwire proportional'
_diffrn_measurement_method 'phi and omega scans'
_diffrn_radiation_monochromator graphite
_diffrn_radiation_source 'fine-focus sealed tube'
_diffrn_radiation_type MoK\a
_diffrn_radiation_wavelength 0.71073
_diffrn_reflns_av_R_equivalents 0.0000
_diffrn_reflns_av_sigmaI/netI 0.1596
_diffrn_reflns_limit_h_max 24
_diffrn_reflns_limit_h_min -34
_diffrn_reflns_limit_k_max 39
_diffrn_reflns_limit_k_min -35
_diffrn_reflns_limit_l_max 25
_diffrn_reflns_limit_l_min -18
_diffrn_reflns_number 11942
_diffrn_reflns_theta_full 26.00
_diffrn_reflns_theta_max 26.00
_diffrn_reflns_theta_min 2.83
_diffrn_standards_decay_% none
_diffrn_standards_interval_count none
_diffrn_standards_interval_time none
_diffrn_standards_number none
_exptl_absorpt_coefficient_mu 19.590
_exptl_absorpt_correction_T_max 0.6954
_exptl_absorpt_correction_T_min 0.2218
_exptl_absorpt_correction_type multi-scan
_exptl_crystal_colour mossgreen
_exptl_crystal_density_diffrn 3.283
_exptl_crystal_density_method 'not measured'
_exptl_crystal_description acicular
_exptl_crystal_F_000 16134
_exptl_crystal_size_max 0.11
_exptl_crystal_size_mid 0.06
_exptl_crystal_size_min 0.02
_platon_squeeze_details
;
;
_refine_diff_density_max 2.386
_refine_diff_density_min -2.280
_refine_diff_density_rms 0.344
_refine_ls_extinction_method none
_refine_ls_goodness_of_fit_ref 1.014
_refine_ls_matrix_type full
_refine_ls_number_parameters 492
_refine_ls_number_reflns 11942
_refine_ls_number_restraints 40
_refine_ls_restrained_S_all 1.015
_refine_ls_R_factor_all 0.1255
_refine_ls_R_factor_gt 0.0729
_refine_ls_shift/su_max 0.012
_refine_ls_shift/su_mean 0.001
_refine_ls_structure_factor_coef Fsqd
_refine_ls_weighting_details 'calc w=1/[\s^2^(Fo^2^)+(0.0359P)^2^+0.0000P] where P=(Fo^2^+2Fc^2^)/3'
_refine_ls_weighting_scheme calc
_refine_ls_wR_factor_gt 0.1463
_refine_ls_wR_factor_ref 0.1572
_reflns_number_gt 5700
_reflns_number_total 11942
_reflns_threshold_expression >2sigma(I)
_cod_data_source_file c6ce00755d2.cif
_cod_data_source_block x
_cod_depositor_comments 'Adding full bibliography for 7225178--7225181.cif.'
_cod_original_sg_symbol_H-M P-3c1
_cod_database_code 7225180

loop_
_symmetry_equiv_pos_as_xyz
'x, y, z'
'-y, x-y, z'
'-x+y, -x, z'
'y, x, -z+1/2'
'-x, -x+y, -z+1/2'
'x-y, -y, -z+1/2'
'-x, -y, -z'
'y, -x+y, -z'
'x-y, x, -z'
'-y, -x, z-1/2'
'x, x-y, z-1/2'
'-x+y, y, z-1/2'

loop_
_atom_site_label
_atom_site_type_symbol
_atom_site_fract_x
_atom_site_fract_y
_atom_site_fract_z
_atom_site_U_iso_or_equiv
_atom_site_adp_type
_atom_site_occupancy
_atom_site_symmetry_multiplicity
_atom_site_calc_flag
_atom_site_refinement_flags
W1 W 0.35556(4) 0.33498(4) 0.08140(5) 0.0496(3) Uani 1 1 d .
W2 W 0.56577(4) 0.37971(4) 0.04471(5) 0.0544(3) Uani 1 1 d .
W3 W 0.51509(4) 0.38192(4) 0.27769(5) 0.0508(3) Uani 1 1 d .
W4 W 0.55418(4) 0.30838(4) 0.17602(6) 0.0585(3) Uani 1 1 d .
W5 W 0.34455(4) 0.26139(4) 0.22133(6) 0.0576(3) Uani 1 1 d .
W6 W 0.49421(4) 0.25559(4) 0.03513(6) 0.0659(3) Uani 1 1 d .
W7 W 0.44006(4) 0.24646(4) 0.26510(6) 0.0619(3) Uani 1 1 d .
W8 W 0.46236(4) 0.39206(4) -0.00497(5) 0.0514(3) Uani 1 1 d .
W9 W 0.37847(4) 0.19225(4) 0.12615(6) 0.0687(4) Uani 1 1 d .
W10 W 0.38941(4) 0.26834(4) -0.01608(6) 0.0633(3) Uani 1 1 d .
P1 P 0.45514(19) 0.32314(19) 0.1329(3) 0.0330(13) Uani 1 1 d .
Fe1 Fe 0.52304(10) 0.44218(10) 0.14771(14) 0.0371(7) Uani 1 1 d .
Sm1 Sm 0.40759(5) 0.40759(5) 0.2500 0.0461(4) Uani 1 2 d S
O1 O 0.5790(6) 0.5818(6) 0.1806(8) 0.071(5) Uani 1 1 d D
O2 O 0.5702(5) 0.5117(5) 0.1435(7) 0.057(4) Uani 1 1 d DU
O3 O 0.4822(5) 0.4611(5) 0.1900(6) 0.049(4) Uani 1 1 d D
O4 O 0.4703(5) 0.3949(6) 0.3010(8) 0.065(5) Uani 1 1 d .
O5 O 0.3754(5) 0.3207(5) 0.2524(8) 0.063(5) Uani 1 1 d .
O6 O 0.3859(5) 0.3781(5) 0.1426(7) 0.048(4) Uani 1 1 d .
O7 O 0.5517(5) 0.4361(5) 0.2280(7) 0.044(4) Uani 1 1 d .
O8 O 0.5500(6) 0.3940(6) 0.3466(8) 0.077(6) Uani 1 1 d .
O9 O 0.4873(5) 0.4297(5) 0.0648(6) 0.056(4) Uani 1 1 d .
O10 O 0.5667(5) 0.4248(5) 0.1003(7) 0.049(4) Uani 1 1 d U
O11 O 0.5518(5) 0.3532(6) 0.2272(8) 0.062(5) Uani 1 1 d .
O12 O 0.4712(6) 0.3106(6) 0.2918(7) 0.058(4) Uani 1 1 d .
O13 O 0.5988(6) 0.3012(6) 0.2136(8) 0.069(5) Uani 1 1 d .
O14 O 0.5949(5) 0.3576(5) 0.1125(9) 0.069(5) Uani 1 1 d .
O15 O 0.6153(5) 0.4138(6) -0.0011(7) 0.062(5) Uani 1 1 d .
O16 O 0.5140(5) 0.3774(5) -0.0083(7) 0.053(4) Uani 1 1 d .
O17 O 0.4800(6) 0.4342(5) -0.0673(7) 0.063(5) Uani 1 1 d .
O18 O 0.3981(5) 0.3820(5) 0.0147(6) 0.046(4) Uani 1 1 d .
O19 O 0.3017(7) 0.3355(6) 0.0665(10) 0.092(6) Uani 1 1 d .
O20 O 0.3306(5) 0.2795(4) 0.1356(6) 0.043(4) Uani 1 1 d .
O21 O 0.2856(6) 0.2321(7) 0.2527(9) 0.093(6) Uani 1 1 d .
O22 O 0.3782(7) 0.2393(6) 0.2828(9) 0.083(6) Uani 1 1 d .
O23 O 0.4443(7) 0.2169(6) 0.3310(9) 0.088(6) Uani 1 1 d U
O24 O 0.4987(5) 0.2593(5) 0.2165(7) 0.048(4) Uani 1 1 d .
O25 O 0.5356(6) 0.2619(6) 0.1039(9) 0.075(5) Uani 1 1 d .
O26 O 0.5440(5) 0.3166(5) 0.0030(7) 0.053(4) Uani 1 1 d .
O27 O 0.4281(6) 0.3308(6) -0.0567(7) 0.066(5) Uani 1 1 d .
O28 O 0.3452(5) 0.2843(5) 0.0122(8) 0.060(5) Uani 1 1 d .
O29 O 0.3313(6) 0.2006(7) 0.1713(8) 0.084(6) Uani 1 1 d .
O30 O 0.4068(5) 0.1903(5) 0.2079(8) 0.066(5) Uani 1 1 d .
O31 O 0.4396(6) 0.2113(6) 0.0894(8) 0.067(5) Uani 1 1 d .
O32 O 0.4500(5) 0.2659(5) -0.0108(7) 0.049(4) Uani 1 1 d .
O33 O 0.3703(7) 0.2218(7) 0.0483(11) 0.099(7) Uani 1 1 d .
O34 O 0.4981(6) 0.2135(6) -0.0122(9) 0.082(6) Uani 1 1 d .
O35 O 0.3462(6) 0.1297(6) 0.1058(11) 0.098(7) Uani 1 1 d .
O36 O 0.3615(7) 0.2304(7) -0.0832(9) 0.090(6) Uani 1 1 d .
O37 O 0.4757(5) 0.3673(5) 0.1755(7) 0.049(4) Uani 1 1 d U
O38 O 0.4217(5) 0.2768(5) 0.1666(7) 0.056(4) Uani 1 1 d .
O39 O 0.4989(5) 0.3188(5) 0.1072(7) 0.051(4) Uani 1 1 d .
O40 O 0.4264(5) 0.3268(5) 0.0757(7) 0.051(4) Uani 1 1 d .
C1 C 0.5575(8) 0.5366(8) 0.1751(13) 0.088(9) Uani 1 1 d DU
C2 C 0.5096(7) 0.5098(6) 0.2118(9) 0.047(6) Uani 1 1 d DU

loop_
_atom_site_aniso_label
_atom_site_aniso_U_11
_atom_site_aniso_U_22
_atom_site_aniso_U_33
_atom_site_aniso_U_23
_atom_site_aniso_U_13
_atom_site_aniso_U_12
W1 0.0447(6) 0.0442(6) 0.0643(6) -0.0067(5) -0.0011(5) 0.0255(5)
W2 0.0470(6) 0.0450(6) 0.0777(7) 0.0018(5) 0.0150(5) 0.0278(5)
W3 0.0442(6) 0.0481(6) 0.0671(7) 0.0033(5) 0.0009(5) 0.0284(5)
W4 0.0509(7) 0.0445(6) 0.0910(8) 0.0052(6) 0.0088(6) 0.0320(6)
W5 0.0439(6) 0.0368(6) 0.0888(8) 0.0085(5) 0.0120(6) 0.0177(5)
W6 0.0615(8) 0.0466(7) 0.0987(9) -0.0108(6) 0.0084(6) 0.0339(6)
W7 0.0575(7) 0.0450(7) 0.0896(8) 0.0173(6) 0.0119(6) 0.0304(6)
W8 0.0534(7) 0.0472(6) 0.0590(6) -0.0005(5) 0.0064(5) 0.0293(6)
W9 0.0598(8) 0.0349(6) 0.1087(10) -0.0039(6) 0.0064(7) 0.0216(6)
W10 0.0603(8) 0.0521(7) 0.0797(8) -0.0189(6) -0.0016(6) 0.0296(6)
P1 0.031(3) 0.023(3) 0.049(3) -0.002(3) 0.007(3) 0.016(3)
Fe1 0.0273(17) 0.0327(18) 0.0548(19) 0.0008(15) 0.0036(14) 0.0176(15)
Sm1 0.0377(7) 0.0377(7) 0.0644(11) 0.0002(4) -0.0002(4) 0.0201(9)
O1 0.080(13) 0.043(11) 0.080(12) 0.010(9) -0.005(10) 0.022(10)
O2 0.052(8) 0.041(7) 0.077(8) -0.017(6) -0.003(6) 0.023(6)
O3 0.068(11) 0.041(9) 0.051(9) 0.006(7) 0.024(8) 0.037(9)
O4 0.023(9) 0.053(11) 0.122(15) -0.018(10) -0.001(9) 0.020(8)
O5 0.031(9) 0.037(9) 0.107(13) -0.028(9) 0.005(8) 0.005(8)
O6 0.032(9) 0.038(9) 0.061(10) -0.013(7) -0.005(7) 0.006(7)
O7 0.037(9) 0.038(9) 0.064(10) -0.003(7) 0.002(7) 0.024(8)
O8 0.097(14) 0.088(14) 0.087(13) -0.025(10) -0.053(11) 0.075(12)
O9 0.033(9) 0.067(11) 0.037(9) 0.018(8) 0.009(7) 0.002(8)
O10 0.041(7) 0.055(7) 0.064(8) -0.001(6) 0.022(6) 0.034(6)
O11 0.039(10) 0.070(12) 0.093(12) 0.020(9) 0.005(9) 0.038(9)
O12 0.057(11) 0.058(11) 0.076(11) -0.009(9) 0.002(9) 0.041(9)
O13 0.079(13) 0.049(11) 0.101(14) -0.010(9) -0.011(10) 0.049(10)
O14 0.033(10) 0.037(10) 0.133(15) 0.013(10) 0.016(9) 0.013(8)
O15 0.036(9) 0.057(11) 0.068(11) 0.008(8) 0.030(8) 0.005(8)
O16 0.066(11) 0.059(11) 0.058(10) 0.002(8) 0.019(8) 0.049(10)
O17 0.078(12) 0.043(10) 0.076(12) 0.013(8) 0.027(9) 0.036(10)
O18 0.062(10) 0.056(10) 0.051(9) -0.002(7) 0.001(8) 0.052(9)
O19 0.073(14) 0.061(12) 0.148(18) -0.031(12) -0.013(12) 0.038(11)
O20 0.033(8) 0.026(8) 0.063(9) 0.014(7) 0.026(7) 0.011(7)
O21 0.061(13) 0.124(18) 0.109(15) 0.004(13) 0.034(11) 0.057(13)
O22 0.085(14) 0.065(13) 0.109(15) 0.006(11) 0.010(11) 0.046(12)
O23 0.103(10) 0.073(9) 0.095(9) 0.043(7) -0.002(7) 0.049(7)
O24 0.043(9) 0.049(10) 0.052(9) 0.020(7) 0.011(7) 0.024(8)
O25 0.041(10) 0.058(12) 0.130(16) 0.025(10) 0.005(10) 0.029(9)
O26 0.053(10) 0.056(10) 0.070(11) -0.004(8) 0.005(8) 0.043(9)
O27 0.066(12) 0.055(11) 0.066(11) -0.008(9) -0.015(9) 0.022(10)
O28 0.033(9) 0.044(10) 0.081(12) -0.029(9) -0.016(8) 0.002(8)
O29 0.055(12) 0.094(14) 0.078(13) -0.026(11) 0.025(9) 0.018(11)
O30 0.049(11) 0.041(10) 0.118(14) 0.013(9) -0.022(10) 0.029(9)
O31 0.080(13) 0.074(12) 0.089(12) 0.042(10) 0.027(10) 0.070(11)
O32 0.041(9) 0.044(9) 0.062(10) -0.012(8) 0.009(7) 0.021(8)
O33 0.068(13) 0.079(14) 0.140(18) -0.066(14) -0.018(12) 0.029(12)
O34 0.041(10) 0.057(11) 0.111(14) -0.033(10) 0.044(10) -0.003(9)
O35 0.048(12) 0.030(10) 0.20(2) -0.015(12) 0.003(12) 0.006(9)
O36 0.084(14) 0.091(15) 0.108(15) -0.021(12) -0.042(12) 0.054(12)
O37 0.057(8) 0.021(6) 0.067(7) -0.003(6) 0.002(6) 0.018(6)
O38 0.047(10) 0.053(11) 0.079(11) 0.021(9) 0.021(8) 0.034(9)
O39 0.049(10) 0.052(10) 0.072(11) -0.002(8) 0.019(8) 0.040(9)
O40 0.059(11) 0.051(10) 0.045(9) 0.019(7) -0.004(8) 0.028(9)
C1 0.076(12) 0.093(13) 0.093(12) 0.001(9) -0.009(9) 0.041(9)
C2 0.057(10) 0.048(10) 0.043(9) 0.005(7) 0.014(7) 0.031(8)

loop_
_atom_type_symbol
_atom_type_description
_atom_type_scat_dispersion_real
_atom_type_scat_dispersion_imag
_atom_type_scat_source
C C 0.0033 0.0016 'International Tables Vol C Tables 4.2.6.8 and 6.1.1.4'
Fe Fe 0.3463 0.8444 'International Tables Vol C Tables 4.2.6.8 and 6.1.1.4'
O O 0.0106 0.0060 'International Tables Vol C Tables 4.2.6.8 and 6.1.1.4'
P P 0.1023 0.0942 'International Tables Vol C Tables 4.2.6.8 and 6.1.1.4'
Sm Sm -0.1638 3.4418 'International Tables Vol C Tables 4.2.6.8 and 6.1.1.4'
W W -0.8490 6.8722 'International Tables Vol C Tables 4.2.6.8 and 6.1.1.4'
H H 0.0000 0.0000 'International Tables Vol C Tables 4.2.6.8 and 6.1.1.4'
N N 0.0061 0.0033 'International Tables Vol C Tables 4.2.6.8 and 6.1.1.4'

loop_
_geom_angle_atom_site_label_1
_geom_angle_atom_site_label_2
_geom_angle_atom_site_label_3
_geom_angle
_geom_angle_site_symmetry_1
_geom_angle_site_symmetry_3
O19 W1 O6 106.1(7) . .
O19 W1 O20 99.0(8) . .
O6 W1 O20 96.4(6) . .
O19 W1 O18 99.9(8) . .
O6 W1 O18 90.6(6) . .
O20 W1 O18 157.1(5) . .
O19 W1 O28 96.4(7) . .
O6 W1 O28 157.4(6) . .
O20 W1 O28 81.5(6) . .
O18 W1 O28 83.6(6) . .
O19 W1 O40 166.2(7) . .
O6 W1 O40 86.6(6) . .
O20 W1 O40 84.7(5) . .
O18 W1 O40 74.0(5) . .
O28 W1 O40 70.8(5) . .
O15 W2 O10 101.8(7) . .
O15 W2 O16 102.1(7) . .
O10 W2 O16 93.7(6) . .
O15 W2 O26 98.5(7) . .
O10 W2 O26 159.6(6) . .
O16 W2 O26 81.7(6) . .
O15 W2 O14 99.9(7) . .
O10 W2 O14 90.4(7) . .
O16 W2 O14 156.3(6) . .
O26 W2 O14 86.4(6) . .
O15 W2 O39 168.9(6) . .
O10 W2 O39 87.4(5) . .
O16 W2 O39 83.2(5) . .
O26 W2 O39 72.4(5) . .
O14 W2 O39 73.7(5) . .
O8 W3 O4 103.4(8) . .
O8 W3 O7 102.5(8) . .
O4 W3 O7 98.2(7) . .
O8 W3 O12 98.0(8) . .
O4 W3 O12 92.2(7) . .
O7 W3 O12 154.1(6) . .
O8 W3 O11 94.1(7) . .
O4 W3 O11 161.3(7) . .
O7 W3 O11 84.3(6) . .
O12 W3 O11 78.6(6) . .
O8 W3 O37 173.0(7) . .
O4 W3 O37 83.0(7) . .
O7 W3 O37 73.3(5) . .
O12 W3 O37 84.7(5) . .
O11 W3 O37 80.0(5) . .
O13 W4 O11 101.7(7) . .
O13 W4 O24 100.6(7) . .
O11 W4 O24 90.1(6) . .
O13 W4 O14 98.5(7) . .
O11 W4 O14 91.9(7) . .
O24 W4 O14 160.0(6) . .
O13 W4 O25 101.4(7) . .
O11 W4 O25 156.9(6) . .
O24 W4 O25 84.8(7) . .
O14 W4 O25 85.6(7) . .
O13 W4 O39 170.5(7) . .
O11 W4 O39 85.1(6) . .
O24 W4 O39 86.0(5) . .
O14 W4 O39 74.4(6) . .
O25 W4 O39 72.0(5) . .
O21 W5 O5 108.1(8) . .
O21 W5 O20 98.7(8) . .
O5 W5 O20 95.8(7) . .
O21 W5 O22 101.3(8) . .
O5 W5 O22 92.1(8) . .
O20 W5 O22 155.1(6) . .
O21 W5 O29 91.4(8) . .
O5 W5 O29 160.5(7) . .
O20 W5 O29 81.5(7) . .
O22 W5 O29 83.3(8) . .
O21 W5 O38 162.0(7) . .
O5 W5 O38 89.4(6) . .
O20 W5 O38 83.1(5) . .
O22 W5 O38 73.4(6) . .
O29 W5 O38 71.1(6) . .
O34 W6 O32 101.8(8) . .
O34 W6 O25 101.2(9) . .
O32 W6 O25 156.9(7) . .
O34 W6 O26 104.4(6) . .
O32 W6 O26 87.6(6) . .
O25 W6 O26 88.5(6) . .
O34 W6 O31 98.6(7) . .
O32 W6 O31 86.7(6) . .
O25 W6 O31 88.0(7) . .
O26 W6 O31 157.0(6) . .
O34 W6 O39 172.9(7) . .
O32 W6 O39 84.6(5) . .
O25 W6 O39 72.5(6) . .
O26 W6 O39 72.4(5) . .
O31 W6 O39 84.8(6) . .
O23 W7 O12 102.9(8) . .
O23 W7 O22 98.3(9) . .
O12 W7 O22 91.5(7) . .
O23 W7 O30 97.8(8) . .
O12 W7 O30 159.1(7) . .
O22 W7 O30 87.3(7) . .
O23 W7 O24 101.2(8) . .
O12 W7 O24 89.7(6) . .
O22 W7 O24 159.7(7) . .
O30 W7 O24 84.5(6) . .
O23 W7 O38 170.7(8) . .
O12 W7 O38 85.1(6) . .
O22 W7 O38 76.7(6) . .
O30 W7 O38 74.3(6) . .
O24 W7 O38 83.2(5) . .
O17 W8 O9 102.6(7) . .
O17 W8 O16 100.1(7) . .
O9 W8 O16 92.5(7) . .
O17 W8 O18 100.9(7) . .
O9 W8 O18 91.2(6) . .
O16 W8 O18 157.3(6) . .
O17 W8 O27 99.4(7) . .
O9 W8 O27 157.9(6) . .
O16 W8 O27 81.9(7) . .
O18 W8 O27 86.3(6) . .
O17 W8 O40 172.1(7) . .
O9 W8 O40 83.1(6) . .
O16 W8 O40 85.0(6) . .
O18 W8 O40 73.3(5) . .
O27 W8 O40 75.1(6) . .
O35 W9 O31 101.0(8) . .
O35 W9 O29 102.6(8) . .
O31 W9 O29 156.4(7) . .
O35 W9 O30 100.9(8) . .
O31 W9 O30 86.5(7) . .
O29 W9 O30 89.4(8) . .
O35 W9 O33 101.8(9) . .
O31 W9 O33 82.9(7) . .
O29 W9 O33 91.9(8) . .
O30 W9 O33 156.4(7) . .
O35 W9 O38 174.0(8) . .
O31 W9 O38 82.2(6) . .
O29 W9 O38 74.4(6) . .
O30 W9 O38 74.0(6) . .
O33 W9 O38 83.7(6) . .
O36 W10 O28 104.5(7) . .
O36 W10 O33 99.6(8) . .
O28 W10 O33 90.1(8) . .
O36 W10 O27 101.9(8) . .
O28 W10 O27 92.1(7) . .
O33 W10 O27 157.0(7) . .
O36 W10 O32 100.6(7) . .
O28 W10 O32 154.6(6) . .
O33 W10 O32 82.2(7) . .
O27 W10 O32 86.1(7) . .
O36 W10 O40 175.2(7) . .
O28 W10 O40 72.0(5) . .
O33 W10 O40 83.9(6) . .
O27 W10 O40 75.2(5) . .
O32 W10 O40 83.1(5) . .
O38 P1 O37 114.4(9) . .
O38 P1 O40 106.1(9) . .
O37 P1 O40 112.2(8) . .
O38 P1 O39 107.4(8) . .
O37 P1 O39 107.0(8) . .
O40 P1 O39 109.6(8) . .
O3 Fe1 O7 93.9(6) . .
O3 Fe1 O2 85.4(6) . .
O7 Fe1 O2 91.0(6) . .
O3 Fe1 O9 92.7(7) . .
O7 Fe1 O9 164.8(6) . .
O2 Fe1 O9 103.1(6) . .
O3 Fe1 O10 177.3(6) . .
O7 Fe1 O10 88.0(6) . .
O2 Fe1 O10 92.6(6) . .
O9 Fe1 O10 85.9(6) . .
O3 Fe1 O37 91.0(6) . .
O7 Fe1 O37 76.6(6) . .
O2 Fe1 O37 166.8(6) . .
O9 Fe1 O37 89.7(6) . .
O10 Fe1 O37 91.3(6) . .
O6 Sm1 O6 139.9(6) . 4
O6 Sm1 O5 76.6(5) . 4
O6 Sm1 O5 72.2(5) 4 4
O6 Sm1 O5 72.2(5) . .
O6 Sm1 O5 76.6(5) 4 .
O5 Sm1 O5 77.0(7) 4 .
O6 Sm1 O3 141.1(5) . 4
O6 Sm1 O3 77.9(5) 4 4
O5 Sm1 O3 120.9(5) 4 4
O5 Sm1 O3 141.8(5) . 4
O6 Sm1 O3 77.9(5) . .
O6 Sm1 O3 141.1(5) 4 .
O5 Sm1 O3 141.8(5) 4 .
O5 Sm1 O3 120.9(5) . .
O3 Sm1 O3 67.8(6) 4 .
O6 Sm1 O4 77.7(5) . 4
O6 Sm1 O4 115.8(5) 4 4
O5 Sm1 O4 73.7(5) 4 4
O5 Sm1 O4 141.9(5) . 4
O3 Sm1 O4 75.5(5) 4 4
O3 Sm1 O4 73.4(5) . 4
O6 Sm1 O4 115.8(5) . .
O6 Sm1 O4 77.7(5) 4 .
O5 Sm1 O4 141.9(5) 4 .
O5 Sm1 O4 73.7(5) . .
O3 Sm1 O4 73.4(5) 4 .
O3 Sm1 O4 75.5(5) . .
O4 Sm1 O4 142.3(7) 4 .
C1 O2 Fe1 112.9(14) . .
C2 O3 Fe1 110.4(12) . .
C2 O3 Sm1 116.7(10) . .
Fe1 O3 Sm1 126.2(6) . .
W3 O4 Sm1 138.4(9) . .
W5 O5 Sm1 155.4(10) . .
W1 O6 Sm1 156.8(8) . .
W3 O7 Fe1 117.4(7) . .
W8 O9 Fe1 148.2(10) . .
W2 O10 Fe1 142.0(8) . .
W4 O11 W3 153.1(9) . .
W7 O12 W3 152.9(9) . .
W4 O14 W2 121.1(7) . .
W8 O16 W2 141.3(7) . .
W8 O18 W1 122.2(7) . .
W1 O20 W5 138.5(8) . .
W7 O22 W5 122.6(9) . .
W4 O24 W7 143.2(8) . .
W6 O25 W4 125.7(8) . .
W6 O26 W2 125.1(7) . .
W10 O27 W8 121.8(8) . .
W10 O28 W1 127.0(7) . .
W9 O29 W5 125.4(9) . .
W9 O30 W7 123.2(7) . .
W9 O31 W6 150.0(7) . .
W6 O32 W10 151.4(8) . .
W10 O33 W9 155.6(10) . .
P1 O37 Fe1 127.7(9) . .
P1 O37 W3 130.0(8) . .
Fe1 O37 W3 90.7(5) . .
P1 O38 W7 125.8(9) . .
P1 O38 W9 130.6(9) . .
W7 O38 W9 88.0(5) . .
P1 O38 W5 123.2(8) . .
W7 O38 W5 87.2(5) . .
W9 O38 W5 89.0(5) . .
P1 O39 W4 123.8(8) . .
P1 O39 W2 125.4(8) . .
W4 O39 W2 90.9(5) . .
P1 O39 W6 126.2(8) . .
W4 O39 W6 89.7(4) . .
W2 O39 W6 90.0(4) . .
P1 O40 W1 126.7(8) . .
P1 O40 W8 123.0(8) . .
W1 O40 W8 90.4(4) . .
P1 O40 W10 127.3(8) . .
W1 O40 W10 90.0(5) . .
W8 O40 W10 87.7(4) . .
O2 C1 O1 128(2) . .
O2 C1 C2 117.3(19) . .
O1 C1 C2 114.6(18) . .
O3 C2 C1 110.4(15) . .
O3 C2 C2 108.4(12) . 4
C1 C2 C2 119.7(16) . 4

loop_
_geom_bond_atom_site_label_1
_geom_bond_atom_site_label_2
_geom_bond_distance
_geom_bond_site_symmetry_2
W1 O19 1.754(18) .
W1 O6 1.764(13) .
W1 O20 1.904(12) .
W1 O18 1.993(14) .
W1 O28 2.063(14) .
W1 O40 2.406(15) .
W2 O15 1.693(13) .
W2 O10 1.832(13) .
W2 O16 1.957(15) .
W2 O26 1.972(14) .
W2 O14 1.999(17) .
W2 O39 2.423(14) .
W3 O8 1.733(14) .
W3 O4 1.742(14) .
W3 O7 1.844(14) .
W3 O12 2.010(16) .
W3 O11 2.094(15) .
W3 O37 2.389(15) .
W4 O13 1.737(16) .
W4 O11 1.814(16) .
W4 O24 1.876(13) .
W4 O14 1.963(16) .
W4 O25 1.977(19) .
W4 O39 2.420(15) .
W5 O21 1.754(17) .
W5 O5 1.764(14) .
W5 O20 1.988(14) .
W5 O22 2.009(18) .
W5 O29 2.052(17) .
W5 O38 2.527(14) .
W6 O34 1.718(15) .
W6 O32 1.865(15) .
W6 O25 1.887(17) .
W6 O26 1.916(15) .
W6 O31 1.960(16) .
W6 O39 2.457(13) .
W7 O23 1.705(15) .
W7 O12 1.859(15) .
W7 O22 1.907(18) .
W7 O30 1.961(16) .
W7 O24 1.981(14) .
W7 O38 2.456(15) .
W8 O17 1.744(15) .
W8 O9 1.794(15) .
W8 O16 1.926(13) .
W8 O18 1.954(13) .
W8 O27 2.008(15) .
W8 O40 2.464(13) .
W9 O35 1.781(16) .
W9 O31 1.891(15) .
W9 O29 1.901(16) .
W9 O30 1.938(16) .
W9 O33 1.95(2) .
W9 O38 2.484(16) .
W10 O36 1.767(17) .
W10 O28 1.820(15) .
W10 O33 1.86(2) .
W10 O27 1.937(16) .
W10 O32 1.976(14) .
W10 O40 2.510(15) .
P1 O38 1.496(15) .
P1 O37 1.509(14) .
P1 O40 1.540(14) .
P1 O39 1.563(13) .
Fe1 O3 1.904(13) .
Fe1 O7 1.957(14) .
Fe1 O2 1.965(15) .
Fe1 O9 1.990(14) .
Fe1 O10 1.999(13) .
Fe1 O37 2.171(13) .
Sm1 O6 2.383(13) .
Sm1 O6 2.383(13) 4
Sm1 O5 2.428(15) 4
Sm1 O5 2.428(15) .
Sm1 O3 2.464(14) 4
Sm1 O3 2.464(14) .
Sm1 O4 2.472(15) 4
Sm1 O4 2.472(15) .
O1 C1 1.256(16) .
O2 C1 1.243(16) .
O3 C2 1.424(16) .
C1 C2 1.530(17) .
C2 C2 1.58(4) 4

loop_
_platon_squeeze_void_nr
_platon_squeeze_void_average_x
_platon_squeeze_void_average_y
_platon_squeeze_void_average_z
_platon_squeeze_void_volume
_platon_squeeze_void_count_electrons
_platon_squeeze_void_content
1 -0.005 -0.004 -0.004 9473 6804 ' '
